data_4127978
loop_
_publ_author_name
'Sommers, James A.'
'Hutchison, Danielle C.'
'Martin, Nicolas P.'
'Kozma, Karoly'
'Keszler, Douglas A.'
'Nyman, May'

_publ_section_title
;
 Peroxide-Promoted Disassembly Reassembly of Zr-Polyoxocations.
;
_journal_issue 42
_journal_name_full 'Journal of the American Chemical Society'
_journal_page_first 16894
_journal_page_last 16902
_journal_paper_doi 10.1021/jacs.9b08627
_journal_volume 141
_journal_year 2019
_chemical_formula_moiety '3(O24 Zr4), 24.03(Cl O4)'
_chemical_formula_sum 'Cl24.02 H96 O168.11 Zr12'
_chemical_formula_weight 4732.77
_space_group_crystal_system tetragonal
_space_group_IT_number 87
_space_group_name_Hall '-I 4'
_space_group_name_H-M_alt 'I 4/m'
_symmetry_space_group_name_Hall '-I 4'
_symmetry_space_group_name_H-M 'I 4/m'
_atom_sites_solution_primary dual
_audit_creation_date 2018-12-20
_audit_creation_method
;
Olex2 1.2
(compiled 2018.05.29 svn.r3508 for OlexSys, GUI svn.r5506)
;
_cell_angle_alpha 90
_cell_angle_beta 90
_cell_angle_gamma 90
_cell_formula_units_Z 2
_cell_length_a 16.7157(5)
_cell_length_b 16.7157(5)
_cell_length_c 27.2185(10)
_cell_measurement_reflns_used 2829
_cell_measurement_temperature 171
_cell_measurement_theta_max 66.320
_cell_measurement_theta_min 3.740
_cell_volume 7605.2(4)
_computing_cell_refinement 'SAINT v8.34A (Bruker, 2013)'
_computing_data_reduction 'SAINT v8.34A (Bruker, 2013)'
_computing_molecular_graphics 'Olex2 (Dolomanov et al., 2009)'
_computing_publication_material 'Olex2 (Dolomanov et al., 2009)'
_computing_structure_refinement 'ShelXL (Sheldrick, 2015)'
_computing_structure_solution 'ShelXT (Sheldrick, 2015)'
_diffrn_ambient_temperature 171
_diffrn_measured_fraction_theta_full 1.000
_diffrn_measured_fraction_theta_max 1.000
_diffrn_measurement_device_type 'Bruker APEX-II CCD'
_diffrn_measurement_method '\f and \w scans'
_diffrn_radiation_type CuK\a
_diffrn_radiation_wavelength 1.54178
_diffrn_reflns_av_R_equivalents 0.0584
_diffrn_reflns_av_unetI/netI 0.0539
_diffrn_reflns_Laue_measured_fraction_full 1.000
_diffrn_reflns_Laue_measured_fraction_max 1.000
_diffrn_reflns_limit_h_max 19
_diffrn_reflns_limit_h_min -15
_diffrn_reflns_limit_k_max 19
_diffrn_reflns_limit_k_min -19
_diffrn_reflns_limit_l_max 32
_diffrn_reflns_limit_l_min -23
_diffrn_reflns_number 13981
_diffrn_reflns_point_group_measured_fraction_full 1.000
_diffrn_reflns_point_group_measured_fraction_max 1.000
_diffrn_reflns_theta_full 66.630
_diffrn_reflns_theta_max 66.630
_diffrn_reflns_theta_min 3.102
_diffrn_standards_number 0
_exptl_absorpt_coefficient_mu 11.694
_exptl_absorpt_correction_T_max 0.5842
_exptl_absorpt_correction_T_min 0.2984
_exptl_absorpt_correction_type multi-scan
_exptl_absorpt_process_details
'SADABS-2012/1 (Bruker,2012) was used for absorption correction. wR2(int) was 0.1160 before and 0.0563 after correction. The Ratio of minimum to maximum transmission is 0.5108. The \l/2 correction factor is 0.0015.'
_exptl_crystal_colour colourless
_exptl_crystal_colour_primary colourless
_exptl_crystal_density_diffrn 2.067
_exptl_crystal_description block
_exptl_crystal_F_000 4659
_exptl_crystal_size_max 0.05
_exptl_crystal_size_mid 0.04
_exptl_crystal_size_min 0.03
_refine_diff_density_max 1.246
_refine_diff_density_min -1.329
_refine_diff_density_rms 0.195
_refine_ls_extinction_method none
_refine_ls_goodness_of_fit_ref 1.041
_refine_ls_hydrogen_treatment undef
_refine_ls_matrix_type full
_refine_ls_number_parameters 286
_refine_ls_number_reflns 3457
_refine_ls_number_restraints 0
_refine_ls_restrained_S_all 1.041
_refine_ls_R_factor_all 0.0963
_refine_ls_R_factor_gt 0.0729
_refine_ls_shift/su_max 0.001
_refine_ls_shift/su_mean 0.000
_refine_ls_structure_factor_coef Fsqd
_refine_ls_weighting_details 'w=1/[\s^2^(Fo^2^)+(0.1569P)^2^+29.8710P] where P=(Fo^2^+2Fc^2^)/3'
_refine_ls_weighting_scheme calc
_refine_ls_wR_factor_gt 0.2106
_refine_ls_wR_factor_ref 0.2322
_reflns_Friedel_coverage 0.000
_reflns_number_gt 2489
_reflns_number_total 3457
_reflns_threshold_expression 'I > 2\s(I)'
_cod_data_source_file ja9b08627_si_003.cif
_cod_data_source_block cu_dk173_0m_a
_cod_original_cell_volume 7605.2(5)
_cod_database_code 4127978
_shelx_shelxl_version_number 2018/1
_shelx_space_group_comment
;
The symmetry employed for this shelxl refinement is uniquely defined
by the following loop, which should always be used as a source of
symmetry information in preference to the above space-group names.
They are only intended as comments.
;
_olex2_refinement_description
;
1. Others
 Fixed Sof: Cl1(0.425) Cl3(0.87) O2(0.425) O10(0.87) O3(0.85) O12(0.87)
 O9(0.87) O11(0.87) O1(0.425) O8(0.5) O15(0.33333) O14(0.33333) O7(0.5)
 Cl5(0.33333) O13(0.5) O19(0.5) O16(0.33333) O17(0.16667) O18(0.16667)
;
_olex2_submission_special_instructions 'No special instructions were received'

loop_
_space_group_symop_operation_xyz
'x, y, z'
'-x, -y, z'
'-y, x, z'
'y, -x, z'
'x+1/2, y+1/2, z+1/2'
'-x+1/2, -y+1/2, z+1/2'
'-y+1/2, x+1/2, z+1/2'
'y+1/2, -x+1/2, z+1/2'
'-x, -y, -z'
'x, y, -z'
'y, -x, -z'
'-y, x, -z'
'-x+1/2, -y+1/2, -z+1/2'
'x+1/2, y+1/2, -z+1/2'
'y+1/2, -x+1/2, -z+1/2'
'-y+1/2, x+1/2, -z+1/2'

loop_
_atom_site_label
_atom_site_type_symbol
_atom_site_fract_x
_atom_site_fract_y
_atom_site_fract_z
_atom_site_U_iso_or_equiv
_atom_site_adp_type
_atom_site_occupancy
_atom_site_site_symmetry_order
_atom_site_calc_flag
_atom_site_refinement_flags_posn
_atom_site_refinement_flags_adp
_atom_site_refinement_flags_occupancy
_atom_site_disorder_assembly
_atom_site_disorder_group
Zr1 Zr 0.63739(4) 0.43870(5) 0.16694(3) 0.0341(3) Uani 1 1 d . . . . .
Zr2 Zr 0.64348(7) 0.54607(7) 0.500000 0.0365(3) Uani 1 2 d S T P . .
Cl4 Cl 0.500000 0.500000 0.000000 0.061(2) Uani 1 8 d S T P . .
Cl2 Cl 0.89670(19) 0.2932(2) 0.21049(13) 0.0753(10) Uani 1 1 d . . . . .
Cl1 Cl 0.7373(3) 0.6218(3) 0.000000 0.0576(11) Uani 0.85 2 d S T P . .
Cl3 Cl 0.7667(3) 0.3724(2) 0.37431(13) 0.0707(10) Uani 0.87 1 d . . . . .
O1H O 0.6098(5) 0.5414(4) 0.2081(2) 0.054(2) Uani 1 1 d . . . . .
O7W O 0.7635(6) 0.4895(7) 0.500000 0.061(3) Uani 1 2 d S T P . .
O1W O 0.6889(4) 0.4157(4) 0.2445(3) 0.0513(18) Uani 1 1 d . . . . .
O5W O 0.6961(4) 0.5631(4) 0.5768(3) 0.0547(19) Uani 1 1 d . . . . .
O3W O 0.7624(5) 0.4825(5) 0.1666(3) 0.062(2) Uani 1 1 d . . . . .
O3H O 0.6031(6) 0.4471(5) 0.4588(3) 0.080(3) Uani 1 1 d . . . . .
O6W O 0.7077(7) 0.6624(6) 0.500000 0.063(3) Uani 1 2 d S T P . .
O2W O 0.6894(5) 0.3161(5) 0.1685(3) 0.072(3) Uani 1 1 d . . . . .
O4W O 0.6886(5) 0.4168(6) 0.0910(3) 0.085(3) Uani 1 1 d . . . . .
O2H O 0.6082(7) 0.5413(5) 0.1267(3) 0.090(4) Uani 1 1 d . . . . .
O2 O 0.8196(9) 0.6418(13) 0.000000 0.099(6) Uani 0.85 2 d S T P . .
O6 O 0.8293(8) 0.2590(8) 0.2311(5) 0.130(5) Uani 1 1 d . . . . .
O10 O 0.8115(9) 0.4225(8) 0.4045(5) 0.108(4) Uani 0.87 1 d . . . A .
O3 O 0.7199(8) 0.5784(7) 0.0442(4) 0.099(4) Uani 0.85 1 d . . . . .
O12 O 0.6919(9) 0.4134(8) 0.3679(4) 0.102(4) Uani 0.87 1 d . . . A .
O9 O 0.8020(9) 0.3651(8) 0.3287(5) 0.114(5) Uani 0.87 1 d . . . A .
O11 O 0.7494(12) 0.2991(8) 0.3964(6) 0.148(7) Uani 0.87 1 d . . . A 2
O1 O 0.6917(13) 0.6900(10) 0.000000 0.132(8) Uani 0.85 2 d S T P . .
O8 O 0.9363(12) 0.2101(11) 0.1985(7) 0.083(6) Uani 0.5 1 d . . . . .
O15 O 0.8378(10) 0.3508(9) 0.0652(8) 0.037(4) Uani 0.3333 1 d . . . . .
O4 O 0.8890(11) 0.3206(12) 0.1634(5) 0.164(7) Uani 1 1 d . . . . .
O14 O 0.8706(13) 0.4959(13) 0.0937(7) 0.054(6) Uani 0.3333 1 d . . . . .
O5 O 0.9599(9) 0.3103(10) 0.2389(7) 0.174(7) Uani 1 1 d . . . . .
O7 O 0.8637(13) 0.3852(13) 0.2185(13) 0.133(11) Uani 0.5 1 d . . . . .
Cl5 Cl 0.8877(7) 0.4204(8) 0.0546(6) 0.105(4) Uani 0.3333 1 d . . . . .
Cl6 Cl 0.500000 0.500000 0.3296(3) 0.160(6) Uani 1 4 d S T P . .
O20 O 0.500000 0.500000 0.3772(6) 0.096(7) Uani 1 4 d S T P B .
O13 O 0.4443(15) 0.5291(19) -0.0330(8) 0.137(10) Uiso 0.5 1 d . . . . .
O19 O 0.4070(13) 0.4645(12) 0.3132(8) 0.095(7) Uiso 0.5 1 d . . . B 2
O16 O 0.9681(19) 0.407(2) 0.0498(17) 0.132(15) Uani 0.3333 1 d . . . . .
O17 O 0.866(3) 0.392(3) 0.000000 0.105(15) Uiso 0.3333 2 d S T P . .
O21 O 0.500000 0.500000 0.2906(19) 0.25(2) Uiso 1 4 d S T P B .
O18 O 0.851(4) 0.457(4) 0.000000 0.17(3) Uiso 0.3333 2 d S T P . .

loop_
_atom_site_aniso_label
_atom_site_aniso_U_11
_atom_site_aniso_U_22
_atom_site_aniso_U_33
_atom_site_aniso_U_23
_atom_site_aniso_U_13
_atom_site_aniso_U_12
Zr1 0.0324(4) 0.0385(5) 0.0316(5) -0.0043(3) 0.0038(3) 0.0043(3)
Zr2 0.0414(6) 0.0427(6) 0.0254(6) 0.000 0.000 -0.0005(5)
Cl4 0.078(3) 0.078(3) 0.025(3) 0.000 0.000 0.000
Cl2 0.0552(16) 0.103(3) 0.068(2) 0.0196(19) 0.0020(16) 0.0087(16)
Cl1 0.054(2) 0.070(3) 0.049(3) 0.000 0.000 -0.012(2)
Cl3 0.113(3) 0.0520(17) 0.0470(19) -0.0021(15) 0.009(2) 0.0112(19)
O1H 0.102(6) 0.039(3) 0.021(3) 0.000(3) 0.002(4) 0.023(4)
O7W 0.053(6) 0.070(7) 0.060(7) 0.000 0.000 0.003(5)
O1W 0.045(4) 0.065(4) 0.044(4) 0.009(4) -0.006(3) 0.009(3)
O5W 0.051(4) 0.062(4) 0.051(5) -0.003(4) -0.018(4) -0.004(3)
O3W 0.046(4) 0.080(6) 0.060(5) -0.004(4) 0.005(4) 0.000(4)
O3H 0.141(8) 0.075(5) 0.023(4) -0.003(4) 0.005(5) -0.061(6)
O6W 0.067(7) 0.049(6) 0.074(8) 0.000 0.000 -0.010(5)
O2W 0.064(5) 0.062(5) 0.090(7) -0.016(5) -0.012(5) 0.026(4)
O4W 0.058(5) 0.136(9) 0.061(6) -0.032(6) 0.013(5) 0.007(5)
O2H 0.191(11) 0.051(5) 0.030(4) 0.007(4) 0.014(6) 0.039(6)
O2 0.060(9) 0.166(18) 0.072(11) 0.000 0.000 -0.030(10)
O6 0.107(9) 0.151(11) 0.133(11) 0.018(10) 0.033(9) -0.021(9)
O10 0.133(11) 0.119(10) 0.073(8) -0.007(8) 0.012(8) 0.010(9)
O3 0.110(9) 0.121(10) 0.065(8) 0.041(7) 0.030(7) -0.007(8)
O12 0.140(11) 0.120(10) 0.045(6) -0.013(7) 0.006(7) 0.019(9)
O9 0.144(13) 0.104(10) 0.095(10) 0.001(8) 0.065(9) 0.014(9)
O11 0.26(2) 0.080(9) 0.105(11) 0.035(8) 0.013(13) -0.012(11)
O1 0.123(16) 0.063(10) 0.21(2) 0.000 0.000 0.011(10)
O8 0.101(14) 0.074(11) 0.073(12) 0.001(10) -0.025(11) 0.054(10)
O15 0.029(8) 0.021(7) 0.060(13) -0.009(9) 0.003(9) 0.002(6)
O4 0.176(16) 0.217(18) 0.097(10) 0.048(11) -0.001(10) 0.000(14)
O14 0.062(13) 0.066(13) 0.035(11) 0.007(11) 0.033(11) -0.016(11)
O5 0.139(12) 0.180(15) 0.203(17) 0.046(13) -0.086(12) -0.042(11)
O7 0.081(14) 0.080(14) 0.24(4) -0.005(19) 0.01(2) 0.012(11)
Cl5 0.077(7) 0.108(9) 0.130(11) 0.033(9) 0.030(7) 0.036(6)
Cl6 0.224(10) 0.224(10) 0.032(4) 0.000 0.000 0.000
O20 0.124(11) 0.124(11) 0.041(10) 0.000 0.000 0.000
O16 0.072(19) 0.12(3) 0.20(4) -0.05(3) 0.05(2) -0.030(19)

loop_
_atom_type_symbol
_atom_type_description
_atom_type_scat_dispersion_real
_atom_type_scat_dispersion_imag
_atom_type_scat_source
Cl Cl 0.3639 0.7018 'International Tables Vol C Tables 4.2.6.8 and 6.1.1.4'
H H 0.0000 0.0000 'International Tables Vol C Tables 4.2.6.8 and 6.1.1.4'
O O 0.0492 0.0322 'International Tables Vol C Tables 4.2.6.8 and 6.1.1.4'
Zr Zr -0.1862 2.2449 'International Tables Vol C Tables 4.2.6.8 and 6.1.1.4'

loop_
_geom_angle_atom_site_label_1
_geom_angle_atom_site_label_2
_geom_angle_atom_site_label_3
_geom_angle
_geom_angle_site_symmetry_1
_geom_angle_site_symmetry_3
Zr1 Zr1 Zr1 90.0 3_655 4_565
O1H Zr1 Zr1 32.68(17) . 3_655
O1H Zr1 Zr1 94.9(2) 4_565 3_655
O1H Zr1 Zr1 32.38(17) 4_565 4_565
O1H Zr1 Zr1 95.0(2) . 4_565
O1H Zr1 O1H 82.2(4) . 4_565
O1H Zr1 O1W 74.4(3) . .
O1H Zr1 O1W 74.7(2) 4_565 .
O1H Zr1 O3W 86.5(3) . .
O1H Zr1 O3W 147.5(3) 4_565 .
O1H Zr1 O2W 86.2(3) 4_565 .
O1H Zr1 O2W 145.9(3) . .
O1H Zr1 O4W 134.9(3) 4_565 .
O1H Zr1 O4W 134.5(3) . .
O1W Zr1 Zr1 106.78(17) . 4_565
O1W Zr1 Zr1 106.77(18) . 3_655
O3W Zr1 Zr1 178.3(2) . 4_565
O3W Zr1 Zr1 91.7(2) . 3_655
O3W Zr1 O1W 72.9(3) . .
O3W Zr1 O2W 86.3(3) . .
O3W Zr1 O4W 72.2(3) . .
O2W Zr1 Zr1 92.0(2) . 4_565
O2W Zr1 Zr1 177.7(2) . 3_655
O2W Zr1 O1W 71.6(3) . .
O2W Zr1 O4W 73.8(4) . .
O4W Zr1 Zr1 106.6(3) . 3_655
O4W Zr1 Zr1 107.1(2) . 4_565
O4W Zr1 O1W 131.7(3) . .
O2H Zr1 Zr1 94.3(3) . 4_565
O2H Zr1 Zr1 31.9(2) 4_565 4_565
O2H Zr1 Zr1 94.3(3) 4_565 3_655
O2H Zr1 Zr1 31.9(2) . 3_655
O2H Zr1 O1H 63.8(3) . .
O2H Zr1 O1H 114.4(4) . 4_565
O2H Zr1 O1H 114.6(4) 4_565 .
O2H Zr1 O1H 63.4(3) 4_565 4_565
O2H Zr1 O1W 134.5(3) . .
O2H Zr1 O1W 134.5(3) 4_565 .
O2H Zr1 O3W 87.0(4) . .
O2H Zr1 O3W 147.6(3) 4_565 .
O2H Zr1 O2W 88.0(4) 4_565 .
O2H Zr1 O2W 148.8(3) . .
O2H Zr1 O4W 75.6(3) 4_565 .
O2H Zr1 O4W 75.1(3) . .
O2H Zr1 O2H 81.6(6) . 4_565
Zr2 Zr2 Zr2 90.0 3_655 11_566
O7W Zr2 Zr2 92.0(3) . 11_566
O7W Zr2 Zr2 178.0(3) . 3_655
O7W Zr2 O5W 72.8(2) . 10_556
O7W Zr2 O5W 72.8(2) . .
O7W Zr2 O6W 86.3(4) . .
O5W Zr2 Zr2 106.59(19) . 3_655
O5W Zr2 Zr2 106.64(19) 10_556 11_566
O5W Zr2 Zr2 106.59(19) 10_556 3_655
O5W Zr2 Zr2 106.64(19) . 11_566
O5W Zr2 O5W 132.3(4) . 10_556
O3H Zr2 Zr2 94.2(3) . 3_655
O3H Zr2 Zr2 32.42(19) 12_656 3_655
O3H Zr2 Zr2 32.42(19) 3_655 3_655
O3H Zr2 Zr2 32.45(19) 10_556 11_566
O3H Zr2 Zr2 32.45(19) . 11_566
O3H Zr2 Zr2 94.2(3) 10_556 3_655
O3H Zr2 Zr2 94.2(3) 3_655 11_566
O3H Zr2 Zr2 94.2(3) 12_656 11_566
O3H Zr2 O7W 87.4(4) . .
O3H Zr2 O7W 147.3(2) 3_655 .
O3H Zr2 O7W 87.4(4) 10_556 .
O3H Zr2 O7W 147.3(2) 12_656 .
O3H Zr2 O5W 74.6(3) 12_656 .
O3H Zr2 O5W 74.6(3) 3_655 10_556
O3H Zr2 O5W 74.6(3) 10_556 .
O3H Zr2 O5W 134.9(3) 12_656 10_556
O3H Zr2 O5W 74.6(3) . 10_556
O3H Zr2 O5W 134.9(3) 3_655 .
O3H Zr2 O5W 135.0(3) . .
O3H Zr2 O5W 135.0(3) 10_556 10_556
O3H Zr2 O3H 114.0(6) . 12_656
O3H Zr2 O3H 80.9(6) 10_556 12_656
O3H Zr2 O3H 64.2(4) . 10_556
O3H Zr2 O3H 114.0(6) 10_556 3_655
O3H Zr2 O3H 64.2(4) 3_655 12_656
O3H Zr2 O3H 80.9(6) . 3_655
O3H Zr2 O6W 87.2(4) 3_655 .
O3H Zr2 O6W 147.3(2) 10_556 .
O3H Zr2 O6W 147.3(2) . .
O3H Zr2 O6W 87.2(4) 12_656 .
O6W Zr2 Zr2 178.3(3) . 11_566
O6W Zr2 Zr2 91.7(3) . 3_655
O6W Zr2 O5W 72.9(2) . .
O6W Zr2 O5W 72.9(2) . 10_556
O13 Cl4 O13 115.0(10) 3_655 9_665
O13 Cl4 O13 99.0(19) 11_565 12_655
O13 Cl4 O13 115.0(10) 11_565 2_665
O13 Cl4 O13 65.0(10) . 4_565
O13 Cl4 O13 65.0(10) 9_665 12_655
O13 Cl4 O13 115.0(10) 3_655 10
O13 Cl4 O13 115.0(10) . 12_655
O13 Cl4 O13 115.0(10) 10 4_565
O13 Cl4 O13 81.0(19) 3_655 12_655
O13 Cl4 O13 81.0(19) . 10
O13 Cl4 O13 99.0(19) . 2_665
O13 Cl4 O13 65.0(10) 12_655 10
O13 Cl4 O13 65.0(10) 11_565 10
O13 Cl4 O13 65.0(10) . 3_655
O13 Cl4 O13 99.0(19) 9_665 10
O13 Cl4 O13 99.0(19) 3_655 4_565
O13 Cl4 O13 180(3) 2_665 10
O13 Cl4 O13 180(2) 11_565 3_655
O13 Cl4 O13 81.0(19) 11_565 4_565
O13 Cl4 O13 115.0(10) . 11_565
O13 Cl4 O13 115.0(10) 9_665 4_565
O13 Cl4 O13 180(2) . 9_665
O13 Cl4 O13 65.0(10) 2_665 4_565
O13 Cl4 O13 115.0(10) 12_655 2_665
O13 Cl4 O13 65.0(10) 3_655 2_665
O13 Cl4 O13 65.0(10) 11_565 9_665
O13 Cl4 O13 81.0(19) 9_665 2_665
O13 Cl4 O13 180(2) 12_655 4_565
O6 Cl2 O8 93.5(11) . .
O6 Cl2 O7 93.5(10) . .
O8 Cl2 O7 172.8(13) . .
O4 Cl2 O6 116.2(10) . .
O4 Cl2 O8 98.2(11) . .
O4 Cl2 O7 77.2(14) . .
O5 Cl2 O6 119.9(11) . .
O5 Cl2 O8 88.6(11) . .
O5 Cl2 O4 122.9(11) . .
O5 Cl2 O7 89.3(12) . .
O2 Cl1 O3 108.4(7) . .
O2 Cl1 O3 108.4(7) . 10
O3 Cl1 O3 114.0(11) 10 .
O1 Cl1 O2 110.1(13) . .
O1 Cl1 O3 107.9(7) . .
O1 Cl1 O3 107.9(7) . 10
O10 Cl3 O12 104.7(8) . .
O10 Cl3 O11 112.7(9) . .
O9 Cl3 O10 110.7(9) . .
O9 Cl3 O12 107.8(8) . .
O9 Cl3 O11 113.5(9) . .
O11 Cl3 O12 106.8(10) . .
Zr1 O1H Zr1 114.9(3) . 3_655
Zr2 O3H Zr2 115.1(3) . 11_566
Zr1 O2H Zr1 116.2(3) . 3_655
O15 Cl5 O14 112.2(12) . .
O15 Cl5 O17 80(2) . .
O15 Cl5 O18 105(3) . .
O14 Cl5 O18 103(2) . .
O16 Cl5 O15 117.0(18) . .
O16 Cl5 O14 110(2) . .
O16 Cl5 O17 95(3) . .
O16 Cl5 O18 109(3) . .
O17 Cl5 O14 141(2) . .
O17 Cl5 O18 39(2) . .
O20 Cl6 O19 105.0(8) . 3_655
O20 Cl6 O19 105.0(8) . 2_665
O20 Cl6 O19 105.0(8) . 4_565
O20 Cl6 O19 105.0(8) . .
O19 Cl6 O19 86.2(4) 2_665 3_655
O19 Cl6 O19 150.0(16) 3_655 4_565
O19 Cl6 O19 86.2(4) 4_565 .
O19 Cl6 O19 86.2(4) 3_655 .
O19 Cl6 O19 150.0(16) 2_665 .
O19 Cl6 O19 86.2(4) 2_665 4_565
O21 Cl6 O20 180.0 . .
O21 Cl6 O19 75.0(8) . 4_565
O21 Cl6 O19 75.0(8) . 2_665
O21 Cl6 O19 75.0(8) . .
O21 Cl6 O19 75.0(8) . 3_655
Cl4 O13 O13 57.5(5) . 3_655
Cl4 O13 O13 57.5(5) . 4_565
Cl4 O13 O13 49.5(10) . 10
O13 O13 O13 90.001(2) 3_655 10
O13 O13 O13 90.000(2) 4_565 10
O13 O13 O13 89.998(5) 3_655 4_565
Cl6 O19 O21 35.3(16) . .
Cl5 O17 Cl5 136(4) 10 .
O18 O17 Cl5 76(2) . .
O18 O17 Cl5 76(2) . 10
Cl6 O21 O19 69.7(18) . 4_565
Cl6 O21 O19 69.7(18) . 2_665
Cl6 O21 O19 69.7(18) . 3_655
Cl6 O21 O19 69.7(18) . .
O19 O21 O19 139(4) 4_565 3_655
O19 O21 O19 83.1(12) 2_665 3_655
O19 O21 O19 139(4) . 2_665
O19 O21 O19 83.1(12) . 3_655
O19 O21 O19 83.1(12) 2_665 4_565
O19 O21 O19 83.1(12) . 4_565
Cl5 O18 Cl5 119(4) 10 .
O17 O18 Cl5 65(3) . .
O17 O18 Cl5 65(3) . 10

loop_
_geom_bond_atom_site_label_1
_geom_bond_atom_site_label_2
_geom_bond_distance
_geom_bond_site_symmetry_2
Zr1 Zr1 3.5565(10) 3_655
Zr1 Zr1 3.5565(10) 4_565
Zr1 O1H 2.118(6) 4_565
Zr1 O1H 2.100(6) .
Zr1 O1W 2.312(7) .
Zr1 O3W 2.214(8) .
Zr1 O2W 2.227(8) .
Zr1 O4W 2.268(8) .
Zr1 O2H 2.097(8) 4_565
Zr1 O2H 2.093(7) .
Zr2 Zr2 3.5624(16) 11_566
Zr2 Zr2 3.5623(16) 3_655
Zr2 O7W 2.218(11) .
Zr2 O5W 2.287(7) .
Zr2 O5W 2.287(7) 10_556
Zr2 O3H 2.111(7) 3_655
Zr2 O3H 2.111(7) 12_656
Zr2 O3H 2.110(7) .
Zr2 O3H 2.110(7) 10_556
Zr2 O6W 2.220(10) .
Cl4 O13 1.38(2) 3_655
Cl4 O13 1.38(2) 10
Cl4 O13 1.38(2) 11_565
Cl4 O13 1.38(2) 2_665
Cl4 O13 1.38(2) 4_565
Cl4 O13 1.38(2) 9_665
Cl4 O13 1.38(2) .
Cl4 O13 1.38(2) 12_655
Cl2 O6 1.382(12) .
Cl2 O8 1.573(16) .
Cl2 O4 1.367(14) .
Cl2 O5 1.340(14) .
Cl2 O7 1.65(2) .
Cl1 O2 1.416(15) .
Cl1 O3 1.434(10) .
Cl1 O3 1.434(10) 10
Cl1 O1 1.372(18) .
Cl3 O10 1.391(14) .
Cl3 O12 1.437(14) .
Cl3 O9 1.379(12) .
Cl3 O11 1.395(13) .
O15 Cl5 1.46(2) .
O14 Cl5 1.68(2) .
Cl5 O16 1.37(3) .
Cl5 O17 1.60(2) .
Cl5 O18 1.72(4) .
Cl6 O20 1.297(19) .
Cl6 O19 1.72(2) .
Cl6 O19 1.72(2) 4_565
Cl6 O19 1.72(2) 3_655
Cl6 O19 1.72(2) 2_665
Cl6 O21 1.06(5) .
O13 O13 1.49(3) 4_565
O13 O13 1.79(4) 10
O13 O13 1.49(3) 3_655
O19 O21 1.77(3) .
O17 O18 1.11(7) .

loop_
_smtbx_masks_void_nr
_smtbx_masks_void_average_x
_smtbx_masks_void_average_y
_smtbx_masks_void_average_z
_smtbx_masks_void_volume
_smtbx_masks_void_count_electrons
1 0.000 0.500 0.250 88.7 26.9
2 0.000 0.500 0.750 88.7 26.9
3 0.500 0.000 0.250 88.7 26.9
4 0.500 0.000 0.750 88.7 26.9
